data_4080762
loop_
_publ_author_name
'Ar\'evalo, Alma'
'Ovando-Segovia, Sebasti\'an'
'Flores-Alamo, Marcos'
'Garc\?\'ia, Juventino J.'

_publ_section_title
;
 Selective C&#x2550;O Reduction in Phthalimide with Nickel(0) Compounds
;
_journal_issue 10
_journal_name_full Organometallics
_journal_page_first 2939
_journal_paper_doi 10.1021/om400164g
_journal_volume 32
_journal_year 2013
_chemical_compound_source 'synthesis as described'
_chemical_formula_moiety 'C23 H36 N1 Ni1 O2 P2'
_chemical_formula_sum 'C22 H36 Cl N Ni O2 P2'
_chemical_formula_weight 502.62
_chemical_name_systematic
;
 Phtalimide-[1,2-bis(diisopropylphosphanyl)ethane-P,P]-chloro-nickel(II)
;
_space_group_crystal_system monoclinic
_space_group_IT_number 15
_space_group_name_Hall '-C 2yc'
_space_group_name_H-M_alt 'C 1 2/c 1'
_symmetry_space_group_name_Hall '-C 2yc'
_symmetry_space_group_name_H-M 'C 1 2/c 1'
_atom_sites_solution_hydrogens geom
_atom_sites_solution_primary direct
_atom_sites_solution_secondary difmap
_audit_conform_dict_location ftp://ftp.iucr.org/pub/cif_core.dic
_audit_conform_dict_name cif_core.dic
_audit_conform_dict_version 2.4
_audit_creation_date 2013-01-11T10:37:03-00:00
_audit_creation_method 'WinGX routine CIF_UPDATE'
_cell_angle_alpha 90
_cell_angle_beta 92.856(3)
_cell_angle_gamma 90
_cell_formula_units_Z 8
_cell_length_a 31.6164(10)
_cell_length_b 13.6477(5)
_cell_length_c 16.4738(6)
_cell_measurement_reflns_used 4215
_cell_measurement_temperature 130(2)
_cell_measurement_theta_max 25.9979
_cell_measurement_theta_min 3.4505
_cell_measurement_wavelength 0.71073
_cell_volume 7099.5(4)
_computing_cell_refinement
;
        CrysAlisPro, Agilent Technologies,
        Version 1.171.35.19 (release 27-10-2011 CrysAlis171 .NET)
        (compiled Oct 27 2011,15:02:11)
;
_computing_data_collection
;
        CrysAlisPro, Agilent Technologies,
        Version 1.171.35.19 (release 27-10-2011 CrysAlis171 .NET)
        (compiled Oct 27 2011,15:02:11)
;
_computing_data_reduction
;
        CrysAlisPro, Agilent Technologies,
        Version 1.171.35.19 (release 27-10-2011 CrysAlis171 .NET)
        (compiled Oct 27 2011,15:02:11)
;
_computing_molecular_graphics 'Ortep-3 for Windows (Farrugia, 1997)'
_computing_publication_material 'WinGX publication routines (Farrugia, 1999)'
_computing_structure_refinement 'SHELXL-97 (Sheldrick, 2008)'
_diffrn_ambient_temperature 130(2)
_diffrn_detector_area_resol_mean 10.4685
_diffrn_measured_fraction_theta_full 0.998
_diffrn_measured_fraction_theta_max 0.998
_diffrn_measurement_device_type 'Xcalibur, Atlas, Gemini'
_diffrn_measurement_method '\w scans'
_diffrn_orient_matrix_UB_11 -0.0051934
_diffrn_orient_matrix_UB_12 0.0193052
_diffrn_orient_matrix_UB_13 0.0382173
_diffrn_orient_matrix_UB_21 0.008884
_diffrn_orient_matrix_UB_22 -0.0420439
_diffrn_orient_matrix_UB_23 0.0195959
_diffrn_orient_matrix_UB_31 0.0199679
_diffrn_orient_matrix_UB_32 0.0237031
_diffrn_orient_matrix_UB_33 0.0036342
_diffrn_radiation_monochromator graphite
_diffrn_radiation_probe x-ray
_diffrn_radiation_type MoK\a
_diffrn_radiation_wavelength 0.71073
_diffrn_reflns_av_R_equivalents 0.0395
_diffrn_reflns_av_unetI/netI 0.0617
_diffrn_reflns_limit_h_max 31
_diffrn_reflns_limit_h_min -39
_diffrn_reflns_limit_k_max 16
_diffrn_reflns_limit_k_min -14
_diffrn_reflns_limit_l_max 20
_diffrn_reflns_limit_l_min -18
_diffrn_reflns_number 17035
_diffrn_reflns_theta_full 26.05
_diffrn_reflns_theta_max 26.05
_diffrn_reflns_theta_min 3.46
_exptl_absorpt_coefficient_mu 0.724
_exptl_absorpt_correction_T_max 0.959
_exptl_absorpt_correction_T_min 0.801
_exptl_absorpt_correction_type analytical
_exptl_absorpt_process_details
;
        CrysAlisPro, Agilent Technologies,
        Version 1.171.35.19 (release 27-10-2011 CrysAlis171 .NET)
        (compiled Oct 27 2011,15:02:11)
Analytical numeric absorption correction using a multifaceted crystal
                        model based on expressions derived by R.C. Clark & J.S.
        (Clark, R. C. & Reid, J. S. (1995). Acta Cryst. A51, 887-897)
;
_exptl_crystal_colour yellow
_exptl_crystal_density_diffrn 0.94
_exptl_crystal_density_method 'not measured'
_exptl_crystal_description lamina
_exptl_crystal_F_000 2128
_exptl_crystal_size_max 0.4537
_exptl_crystal_size_mid 0.3183
_exptl_crystal_size_min 0.0677
_platon_squeeze_details
;
The solvent molecules of toluene are disordered
;
_refine_diff_density_max 1.419
_refine_diff_density_min -0.501
_refine_diff_density_rms 0.096
_refine_ls_extinction_method none
_refine_ls_goodness_of_fit_ref 1.033
_refine_ls_hydrogen_treatment constr
_refine_ls_matrix_type full
_refine_ls_number_parameters 259
_refine_ls_number_reflns 7005
_refine_ls_number_restraints 122
_refine_ls_restrained_S_all 1.024
_refine_ls_R_factor_all 0.0749
_refine_ls_R_factor_gt 0.0535
_refine_ls_shift/su_max 0.001
_refine_ls_shift/su_mean 0
_refine_ls_structure_factor_coef Fsqd
_refine_ls_weighting_details 'calc w=1/[\s^2^(Fo^2^)+(0.1077P)^2^+0.0000P] where P=(Fo^2^+2Fc^2^)/3'
_refine_ls_weighting_scheme calc
_refine_ls_wR_factor_gt 0.1605
_refine_ls_wR_factor_ref 0.1755
_reflns_number_gt 5055
_reflns_number_total 7005
_reflns_threshold_expression >2\s(I)
_cod_data_source_file om400164g_si_002.cif
_cod_data_source_block aa-436b
_cod_database_code 4080762

loop_
_space_group_symop_operation_xyz
'x, y, z'
'-x, y, -z+1/2'
'x+1/2, y+1/2, z'
'-x+1/2, y+1/2, -z+1/2'
'-x, -y, -z'
'x, -y, z-1/2'
'-x+1/2, -y+1/2, -z'
'x+1/2, -y+1/2, z-1/2'

loop_
_atom_site_label
_atom_site_type_symbol
_atom_site_fract_x
_atom_site_fract_y
_atom_site_fract_z
_atom_site_U_iso_or_equiv
_atom_site_adp_type
_atom_site_occupancy
_atom_site_symmetry_multiplicity
_atom_site_calc_flag
_atom_site_refinement_flags
_atom_site_disorder_assembly
_atom_site_disorder_group
C1 C 0.37894(12) 0.4742(3) 0.1517(2) 0.0311(8) Uani 1 1 d . . .
H1A H 0.4089 0.4954 0.1579 0.037 Uiso 1 1 calc R . .
H1B H 0.3655 0.4871 0.2036 0.037 Uiso 1 1 calc R . .
C2 C 0.37715(12) 0.3653(3) 0.1333(2) 0.0357(9) Uani 1 1 d . . .
H2A H 0.3504 0.3377 0.1523 0.043 Uiso 1 1 calc R . .
H2B H 0.401 0.3318 0.1631 0.043 Uiso 1 1 calc R . .
C3 C 0.37953(10) 0.6640(2) 0.0682(2) 0.0283(8) Uani 1 1 d . . .
H3 H 0.3642 0.7059 0.0265 0.034 Uiso 1 1 calc R . .
C4 C 0.42494(11) 0.6526(3) 0.0420(3) 0.0391(9) Uani 1 1 d . . .
H4A H 0.438 0.7174 0.0377 0.059 Uiso 1 1 calc R . .
H4B H 0.4247 0.6198 -0.011 0.059 Uiso 1 1 calc R . .
H4C H 0.4412 0.6133 0.0823 0.059 Uiso 1 1 calc R . .
C5 C 0.37922(13) 0.7189(3) 0.1494(2) 0.0392(9) Uani 1 1 d . . .
H5A H 0.3499 0.7326 0.1625 0.059 Uiso 1 1 calc R . .
H5B H 0.3948 0.7806 0.1452 0.059 Uiso 1 1 calc R . .
H5C H 0.3928 0.6784 0.1923 0.059 Uiso 1 1 calc R . .
C6 C 0.29908(10) 0.5745(3) 0.1090(2) 0.0295(8) Uani 1 1 d . . .
H6 H 0.3043 0.5969 0.1664 0.035 Uiso 1 1 calc R . .
C7 C 0.27165(12) 0.4815(3) 0.1122(3) 0.0424(10) Uani 1 1 d . . .
H7A H 0.2449 0.4971 0.1371 0.064 Uiso 1 1 calc R . .
H7B H 0.2868 0.4312 0.1446 0.064 Uiso 1 1 calc R . .
H7C H 0.2657 0.4569 0.0569 0.064 Uiso 1 1 calc R . .
C8 C 0.27617(11) 0.6580(3) 0.0636(2) 0.0341(9) Uani 1 1 d . . .
H8A H 0.2695 0.6383 0.0072 0.051 Uiso 1 1 calc R . .
H8B H 0.2944 0.7161 0.0644 0.051 Uiso 1 1 calc R . .
H8C H 0.2499 0.6733 0.0901 0.051 Uiso 1 1 calc R . .
C9 C 0.35172(11) 0.2264(3) 0.0079(3) 0.0330(8) Uani 1 1 d . . .
H9 H 0.3593 0.1839 0.0559 0.04 Uiso 1 1 calc R . .
C10 C 0.30358(11) 0.2441(3) 0.0077(3) 0.0421(10) Uani 1 1 d . . .
H10A H 0.2953 0.291 -0.0353 0.063 Uiso 1 1 calc R . .
H10B H 0.2962 0.2705 0.0605 0.063 Uiso 1 1 calc R . .
H10C H 0.2886 0.182 -0.0024 0.063 Uiso 1 1 calc R . .
C11 C 0.36250(17) 0.1688(4) -0.0676(4) 0.0742(16) Uani 1 1 d . . .
H11A H 0.3579 0.2102 -0.1158 0.111 Uiso 1 1 calc R . .
H11B H 0.3443 0.1107 -0.0727 0.111 Uiso 1 1 calc R . .
H11C H 0.3922 0.1484 -0.0628 0.111 Uiso 1 1 calc R . .
C12 C 0.43589(11) 0.3141(3) 0.0052(3) 0.0448(11) Uani 1 1 d . . .
H12 H 0.4362 0.2937 -0.0531 0.054 Uiso 1 1 calc R . .
C13 C 0.45468(17) 0.2329(4) 0.0520(4) 0.0782(17) Uani 1 1 d . . .
H13A H 0.4381 0.1732 0.041 0.117 Uiso 1 1 calc R . .
H13B H 0.4547 0.2482 0.1101 0.117 Uiso 1 1 calc R . .
H13C H 0.4839 0.2226 0.0364 0.117 Uiso 1 1 calc R . .
C14 C 0.46336(11) 0.4057(3) 0.0126(4) 0.0541(13) Uani 1 1 d . . .
H14A H 0.4929 0.3884 0.0041 0.081 Uiso 1 1 calc R . .
H14B H 0.4613 0.434 0.067 0.081 Uiso 1 1 calc R . .
H14C H 0.4535 0.4537 -0.0284 0.081 Uiso 1 1 calc R . .
Ni1 Ni 0.354174(11) 0.46682(3) -0.04332(3) 0.02055(16) Uani 1 1 d . A .
P1 P 0.35168(3) 0.54543(6) 0.06992(5) 0.0218(2) Uani 1 1 d . . .
P2 P 0.38020(2) 0.34257(6) 0.02383(6) 0.0250(2) Uani 1 1 d . . .
Cl1 Cl 0.36648(3) 0.38964(7) -0.15697(6) 0.0367(2) Uani 1 1 d . . .
N1 N 0.32503(8) 0.5700(2) -0.10313(18) 0.0276(6) Uani 1 1 d . . .
O2 O 0.3824(3) 0.6890(9) -0.1309(8) 0.0299(12) Uani 0.452(8) 1 d P A 1
C15 C 0.2809(6) 0.5486(10) -0.1226(9) 0.0309(7) Uani 0.452(8) 1 d PU A 1
C22 C 0.3438(7) 0.649(2) -0.1374(12) 0.0309(7) Uani 0.452(8) 1 d PU A 1
O1 O 0.2570(4) 0.4793(9) -0.0978(7) 0.0299(12) Uani 0.452(8) 1 d P A 1
C21 C 0.3006(3) 0.6899(9) -0.1939(7) 0.0309(7) Uani 0.452(8) 1 d PU A 1
C16 C 0.2673(4) 0.6289(8) -0.1802(7) 0.0309(7) Uani 0.452(8) 1 d PU A 1
C17 C 0.2273(3) 0.6478(7) -0.2168(6) 0.0309(7) Uani 0.452(8) 1 d PU A 1
H17 H 0.2036 0.6077 -0.2068 0.037 Uiso 0.452(8) 1 calc PR A 1
C20 C 0.2975(3) 0.7719(8) -0.2434(5) 0.0309(7) Uani 0.452(8) 1 d PU A 1
H20 H 0.3212 0.8126 -0.2522 0.037 Uiso 0.452(8) 1 calc PR A 1
C18 C 0.2240(3) 0.7288(8) -0.2691(5) 0.0309(7) Uani 0.452(8) 1 d PU A 1
H18 H 0.1978 0.7403 -0.2981 0.037 Uiso 0.452(8) 1 calc PR A 1
C19 C 0.2566(4) 0.7919(10) -0.2804(8) 0.0345(14) Uani 0.452(8) 1 d PU A 1
H19 H 0.2521 0.8489 -0.3127 0.041 Uiso 0.452(8) 1 calc PR A 1
O2A O 0.3744(3) 0.6687(7) -0.1390(6) 0.0299(12) Uani 0.548(8) 1 d P A 2
C22A C 0.3399(6) 0.6506(17) -0.1436(10) 0.0309(7) Uani 0.548(8) 1 d PU A 2
O1A O 0.2623(3) 0.5011(7) -0.1111(5) 0.0299(12) Uani 0.548(8) 1 d P A 2
C15A C 0.2842(4) 0.5644(8) -0.1315(7) 0.0309(7) Uani 0.548(8) 1 d PU A 2
C16A C 0.2741(3) 0.6504(7) -0.1869(6) 0.0309(7) Uani 0.548(8) 1 d PU A 2
C21A C 0.3105(3) 0.7038(7) -0.1898(6) 0.0309(7) Uani 0.548(8) 1 d PU A 2
C17A C 0.2357(3) 0.6787(6) -0.2302(5) 0.0309(7) Uani 0.548(8) 1 d PU A 2
H17A H 0.2108 0.6397 -0.2294 0.037 Uiso 0.548(8) 1 calc PR A 2
C20A C 0.3120(3) 0.7890(6) -0.2333(4) 0.0309(7) Uani 0.548(8) 1 d PU A 2
H20A H 0.3371 0.8271 -0.2352 0.037 Uiso 0.548(8) 1 calc PR A 2
C18A C 0.2365(3) 0.7638(7) -0.2725(5) 0.0309(7) Uani 0.548(8) 1 d PU A 2
H18A H 0.2114 0.787 -0.3001 0.037 Uiso 0.548(8) 1 calc PR A 2
C19A C 0.2734(3) 0.8168(7) -0.2757(6) 0.0345(14) Uani 0.548(8) 1 d PU A 2
H19A H 0.2731 0.8748 -0.3076 0.041 Uiso 0.548(8) 1 calc PR A 2

loop_
_atom_site_aniso_label
_atom_site_aniso_U_11
_atom_site_aniso_U_22
_atom_site_aniso_U_33
_atom_site_aniso_U_23
_atom_site_aniso_U_13
_atom_site_aniso_U_12
C1 0.042(2) 0.032(2) 0.0186(19) 0.0031(15) -0.0061(15) 0.0022(15)
C2 0.0409(19) 0.040(2) 0.026(2) 0.0079(17) -0.0008(16) 0.0010(17)
C3 0.0304(17) 0.0258(18) 0.029(2) 0.0008(15) -0.0008(14) -0.0027(14)
C4 0.0316(18) 0.044(2) 0.042(2) 0.0017(19) 0.0036(17) -0.0033(17)
C5 0.051(2) 0.034(2) 0.033(2) -0.0072(17) -0.0010(18) -0.0095(18)
C6 0.0294(17) 0.038(2) 0.0219(19) -0.0018(16) 0.0085(14) 0.0018(15)
C7 0.0326(19) 0.044(2) 0.052(3) 0.001(2) 0.0172(18) -0.0035(17)
C8 0.0316(17) 0.039(2) 0.032(2) -0.0058(17) 0.0060(15) 0.0071(16)
C9 0.0342(18) 0.0252(18) 0.039(2) 0.0046(17) 0.0002(16) -0.0031(15)
C10 0.0347(19) 0.040(2) 0.052(3) -0.004(2) 0.0013(18) -0.0130(17)
C11 0.078(3) 0.046(3) 0.098(5) -0.002(3) -0.002(3) -0.010(3)
C12 0.0287(18) 0.032(2) 0.074(3) -0.004(2) 0.0022(19) 0.0025(17)
C13 0.060(3) 0.067(3) 0.107(5) 0.012(3) -0.002(3) 0.011(3)
C14 0.0237(18) 0.046(3) 0.093(4) -0.008(3) 0.008(2) -0.0018(17)
Ni1 0.0205(2) 0.0247(3) 0.0164(3) -0.00014(17) 0.00063(16) 0.00100(16)
P1 0.0237(4) 0.0255(5) 0.0161(4) 0.0006(3) 0.0003(3) 0.0016(3)
P2 0.0221(4) 0.0240(5) 0.0287(5) 0.0010(4) -0.0005(4) 0.0003(3)
Cl1 0.0452(5) 0.0427(5) 0.0221(5) -0.0080(4) 0.0023(4) 0.0083(4)
N1 0.0254(14) 0.0365(16) 0.0206(16) 0.0004(13) -0.0030(12) 0.0093(13)
O2 0.030(2) 0.024(4) 0.036(2) 0.0010(13) 0.0050(13) -0.017(3)
C15 0.0355(16) 0.0388(15) 0.0182(10) -0.0023(9) -0.0015(9) 0.0130(13)
C22 0.0355(16) 0.0388(15) 0.0182(10) -0.0023(9) -0.0015(9) 0.0130(13)
O1 0.030(2) 0.024(4) 0.036(2) 0.0010(13) 0.0050(13) -0.017(3)
C21 0.0355(16) 0.0388(15) 0.0182(10) -0.0023(9) -0.0015(9) 0.0130(13)
C16 0.0355(16) 0.0388(15) 0.0182(10) -0.0023(9) -0.0015(9) 0.0130(13)
C17 0.0355(16) 0.0388(15) 0.0182(10) -0.0023(9) -0.0015(9) 0.0130(13)
C20 0.0355(16) 0.0388(15) 0.0182(10) -0.0023(9) -0.0015(9) 0.0130(13)
C18 0.0355(16) 0.0388(15) 0.0182(10) -0.0023(9) -0.0015(9) 0.0130(13)
C19 0.039(4) 0.044(4) 0.020(2) 0.006(3) 0.002(4) 0.013(3)
O2A 0.030(2) 0.024(4) 0.036(2) 0.0010(13) 0.0050(13) -0.017(3)
C22A 0.0355(16) 0.0388(15) 0.0182(10) -0.0023(9) -0.0015(9) 0.0130(13)
O1A 0.030(2) 0.024(4) 0.036(2) 0.0010(13) 0.0050(13) -0.017(3)
C15A 0.0355(16) 0.0388(15) 0.0182(10) -0.0023(9) -0.0015(9) 0.0130(13)
C16A 0.0355(16) 0.0388(15) 0.0182(10) -0.0023(9) -0.0015(9) 0.0130(13)
C21A 0.0355(16) 0.0388(15) 0.0182(10) -0.0023(9) -0.0015(9) 0.0130(13)
C17A 0.0355(16) 0.0388(15) 0.0182(10) -0.0023(9) -0.0015(9) 0.0130(13)
C20A 0.0355(16) 0.0388(15) 0.0182(10) -0.0023(9) -0.0015(9) 0.0130(13)
C18A 0.0355(16) 0.0388(15) 0.0182(10) -0.0023(9) -0.0015(9) 0.0130(13)
C19A 0.039(4) 0.044(4) 0.020(2) 0.006(3) 0.002(4) 0.013(3)

loop_
_atom_type_symbol
_atom_type_description
_atom_type_scat_dispersion_real
_atom_type_scat_dispersion_imag
_atom_type_scat_source
C C 0.0033 0.0016 'International Tables Vol C Tables 4.2.6.8 and 6.1.1.4'
H H 0 0 'International Tables Vol C Tables 4.2.6.8 and 6.1.1.4'
O O 0.0106 0.006 'International Tables Vol C Tables 4.2.6.8 and 6.1.1.4'
Ni Ni 0.3393 1.1124 'International Tables Vol C Tables 4.2.6.8 and 6.1.1.4'
P P 0.1023 0.0942 'International Tables Vol C Tables 4.2.6.8 and 6.1.1.4'
N N 0.0061 0.0033 'International Tables Vol C Tables 4.2.6.8 and 6.1.1.4'
Cl Cl 0.1484 0.1585 'International Tables Vol C Tables 4.2.6.8 and 6.1.1.4'

loop_
_exptl_crystal_face_index_h
_exptl_crystal_face_index_k
_exptl_crystal_face_index_l
_exptl_crystal_face_perp_dist
11 16 -12 0.2037
-11 -16 12 0.1378
40 -1 9 0.1413
-40 1 -9 0.1413
2 -13 -17 0.143
-2 13 17 0.1756
38 -2 -13 0.1367
-38 2 13 0.1489
5 -1 -23 0.0338
-5 1 23 0.0338

loop_
_geom_angle_atom_site_label_1
_geom_angle_atom_site_label_2
_geom_angle_atom_site_label_3
_geom_angle
C2 C1 P1 111.1(3)
C2 C1 H1A 109.4
P1 C1 H1A 109.4
C2 C1 H1B 109.4
P1 C1 H1B 109.4
H1A C1 H1B 108
C1 C2 P2 110.9(3)
C1 C2 H2A 109.5
P2 C2 H2A 109.5
C1 C2 H2B 109.5
P2 C2 H2B 109.5
H2A C2 H2B 108
C4 C3 C5 110.1(3)
C4 C3 P1 111.8(2)
C5 C3 P1 113.0(3)
C4 C3 H3 107.2
C5 C3 H3 107.2
P1 C3 H3 107.2
C3 C4 H4A 109.5
C3 C4 H4B 109.5
H4A C4 H4B 109.5
C3 C4 H4C 109.5
H4A C4 H4C 109.5
H4B C4 H4C 109.5
C3 C5 H5A 109.5
C3 C5 H5B 109.5
H5A C5 H5B 109.5
C3 C5 H5C 109.5
H5A C5 H5C 109.5
H5B C5 H5C 109.5
C8 C6 C7 112.2(3)
C8 C6 P1 113.7(2)
C7 C6 P1 110.6(3)
C8 C6 H6 106.6
C7 C6 H6 106.6
P1 C6 H6 106.6
C6 C7 H7A 109.5
C6 C7 H7B 109.5
H7A C7 H7B 109.5
C6 C7 H7C 109.5
H7A C7 H7C 109.5
H7B C7 H7C 109.5
C6 C8 H8A 109.5
C6 C8 H8B 109.5
H8A C8 H8B 109.5
C6 C8 H8C 109.5
H8A C8 H8C 109.5
H8B C8 H8C 109.5
C11 C9 C10 109.9(3)
C11 C9 P2 115.7(3)
C10 C9 P2 110.0(2)
C11 C9 H9 106.9
C10 C9 H9 106.9
P2 C9 H9 106.9
C9 C10 H10A 109.5
C9 C10 H10B 109.5
H10A C10 H10B 109.5
C9 C10 H10C 109.5
H10A C10 H10C 109.5
H10B C10 H10C 109.5
C9 C11 H11A 109.5
C9 C11 H11B 109.5
H11A C11 H11B 109.5
C9 C11 H11C 109.5
H11A C11 H11C 109.5
H11B C11 H11C 109.5
C13 C12 C14 111.4(4)
C13 C12 P2 116.0(3)
C14 C12 P2 111.0(3)
C13 C12 H12 105.8
C14 C12 H12 105.8
P2 C12 H12 105.8
C12 C13 H13A 109.5
C12 C13 H13B 109.5
H13A C13 H13B 109.5
C12 C13 H13C 109.5
H13A C13 H13C 109.5
H13B C13 H13C 109.5
C12 C14 H14A 109.5
C12 C14 H14B 109.5
H14A C14 H14B 109.5
C12 C14 H14C 109.5
H14A C14 H14C 109.5
H14B C14 H14C 109.5
N1 Ni1 P1 92.38(9)
N1 Ni1 P2 173.63(9)
P1 Ni1 P2 88.68(4)
N1 Ni1 Cl1 90.87(9)
P1 Ni1 Cl1 171.88(4)
P2 Ni1 Cl1 88.91(4)
C1 P1 C3 105.58(16)
C1 P1 C6 104.72(17)
C3 P1 C6 104.76(16)
C1 P1 Ni1 109.54(12)
C3 P1 Ni1 112.65(12)
C6 P1 Ni1 118.58(12)
C9 P2 C2 103.68(18)
C9 P2 C12 105.07(17)
C2 P2 C12 107.2(2)
C9 P2 Ni1 115.62(12)
C2 P2 Ni1 109.41(13)
C12 P2 Ni1 114.94(15)
C15A N1 C22 109.1(7)
C15A N1 C22A 102.7(7)
C22 N1 C22A 6.5(11)
C15A N1 C15 11.0(7)
C22 N1 C15 120.0(8)
C22A N1 C15 113.7(7)
C15A N1 Ni1 124.0(4)
C22 N1 Ni1 125.7(7)
C22A N1 Ni1 131.6(6)
C15 N1 Ni1 113.4(5)
O1 C15 N1 130.6(12)
O1 C15 C16 125.7(14)
N1 C15 C16 103.7(9)
O2 C22 N1 134.4(14)
O2 C22 C21 128(2)
N1 C22 C21 97.5(15)
C16 C21 C20 123.7(9)
C16 C21 C22 108.3(15)
C20 C21 C22 128.0(14)
C21 C16 C17 120.2(9)
C21 C16 C15 110.5(10)
C17 C16 C15 129.4(9)
C16 C17 C18 116.7(8)
C16 C17 H17 121.7
C18 C17 H17 121.7
C21 C20 C19 116.2(9)
C21 C20 H20 121.9
C19 C20 H20 121.9
C19 C18 C17 123.3(9)
C19 C18 H18 118.4
C17 C18 H18 118.4
C18 C19 C20 119.7(9)
C18 C19 H19 120.1
C20 C19 H19 120.1
O2A C22A C21A 123(2)
O2A C22A N1 119.8(13)
C21A C22A N1 116.7(15)
O1A C15A N1 120.8(10)
O1A C15A C16A 129.8(12)
N1 C15A C16A 109.4(7)
C21A C16A C17A 122.3(7)
C21A C16A C15A 106.5(8)
C17A C16A C15A 131.2(8)
C16A C21A C20A 121.6(7)
C16A C21A C22A 104.3(14)
C20A C21A C22A 134.2(13)
C18A C17A C16A 116.7(7)
C18A C17A H17A 121.6
C16A C17A H17A 121.6
C21A C20A C19A 115.5(7)
C21A C20A H20A 122.2
C19A C20A H20A 122.2
C17A C18A C19A 120.6(7)
C17A C18A H18A 119.7
C19A C18A H18A 119.7
C18A C19A C20A 123.2(8)
C18A C19A H19A 118.4
C20A C19A H19A 118.4

loop_
_geom_bond_atom_site_label_1
_geom_bond_atom_site_label_2
_geom_bond_distance
C1 C2 1.518(5)
C1 P1 1.840(4)
C1 H1A 0.99
C1 H1B 0.99
C2 P2 1.837(4)
C2 H2A 0.99
C2 H2B 0.99
C3 C4 1.528(5)
C3 C5 1.533(5)
C3 P1 1.843(3)
C3 H3 1
C4 H4A 0.98
C4 H4B 0.98
C4 H4C 0.98
C5 H5A 0.98
C5 H5B 0.98
C5 H5C 0.98
C6 C8 1.526(5)
C6 C7 1.540(5)
C6 P1 1.856(3)
C6 H6 1
C7 H7A 0.98
C7 H7B 0.98
C7 H7C 0.98
C8 H8A 0.98
C8 H8B 0.98
C8 H8C 0.98
C9 C11 1.524(7)
C9 C10 1.541(5)
C9 P2 1.836(4)
C9 H9 1
C10 H10A 0.98
C10 H10B 0.98
C10 H10C 0.98
C11 H11A 0.98
C11 H11B 0.98
C11 H11C 0.98
C12 C13 1.461(7)
C12 C14 1.523(6)
C12 P2 1.844(4)
C12 H12 1
C13 H13A 0.98
C13 H13B 0.98
C13 H13C 0.98
C14 H14A 0.98
C14 H14B 0.98
C14 H14C 0.98
Ni1 N1 1.927(3)
Ni1 P1 2.1567(10)
Ni1 P2 2.1646(10)
Ni1 Cl1 2.1997(10)
N1 C15A 1.354(15)
N1 C22 1.37(3)
N1 C22A 1.38(3)
N1 C15 1.446(19)
O2 C22 1.33(3)
C15 O1 1.289(16)
C15 C16 1.498(15)
C22 C21 1.704(19)
C21 C16 1.372(14)
C21 C20 1.385(15)
C16 C17 1.396(14)
C17 C18 1.402(13)
C17 H17 0.95
C20 C19 1.428(13)
C20 H20 0.95
C18 C19 1.363(14)
C18 H18 0.95
C19 H19 0.95
O2A C22A 1.12(2)
C22A C21A 1.378(17)
O1A C15A 1.166(14)
C15A C16A 1.511(12)
C16A C21A 1.363(11)
C16A C17A 1.431(12)
C21A C20A 1.368(12)
C17A C18A 1.355(11)
C17A H17A 0.95
C20A C19A 1.427(10)
C20A H20A 0.95
C18A C19A 1.375(11)
C18A H18A 0.95
C19A H19A 0.95

loop_
_geom_torsion_atom_site_label_1
_geom_torsion_atom_site_label_2
_geom_torsion_atom_site_label_3
_geom_torsion_atom_site_label_4
_geom_torsion
P1 C1 C2 P2 35.1(3)
C2 C1 P1 C3 -149.4(3)
C2 C1 P1 C6 100.3(3)
C2 C1 P1 Ni1 -27.9(3)
C4 C3 P1 C1 66.3(3)
C5 C3 P1 C1 -58.5(3)
C4 C3 P1 C6 176.6(3)
C5 C3 P1 C6 51.7(3)
C4 C3 P1 Ni1 -53.2(3)
C5 C3 P1 Ni1 -178.0(2)
C8 C6 P1 C1 162.5(3)
C7 C6 P1 C1 -70.3(3)
C8 C6 P1 C3 51.6(3)
C7 C6 P1 C3 178.8(3)
C8 C6 P1 Ni1 -75.1(3)
C7 C6 P1 Ni1 52.2(3)
N1 Ni1 P1 C1 -178.02(15)
P2 Ni1 P1 C1 8.26(13)
Cl1 Ni1 P1 C1 -64.5(3)
N1 Ni1 P1 C3 -60.83(15)
P2 Ni1 P1 C3 125.45(12)
Cl1 Ni1 P1 C3 52.7(3)
N1 Ni1 P1 C6 61.96(16)
P2 Ni1 P1 C6 -111.76(14)
Cl1 Ni1 P1 C6 175.5(3)
C11 C9 P2 C2 -157.7(3)
C10 C9 P2 C2 77.0(3)
C11 C9 P2 C12 -45.3(4)
C10 C9 P2 C12 -170.6(3)
C11 C9 P2 Ni1 82.5(3)
C10 C9 P2 Ni1 -42.7(3)
C1 C2 P2 C9 -152.3(3)
C1 C2 P2 C12 96.9(3)
C1 C2 P2 Ni1 -28.4(3)
C13 C12 P2 C9 -53.9(4)
C14 C12 P2 C9 177.5(3)
C13 C12 P2 C2 55.9(4)
C14 C12 P2 C2 -72.6(4)
C13 C12 P2 Ni1 177.8(4)
C14 C12 P2 Ni1 49.3(4)
N1 Ni1 P2 C9 25.9(9)
P1 Ni1 P2 C9 125.57(14)
Cl1 Ni1 P2 C9 -62.18(14)
N1 Ni1 P2 C2 -90.7(8)
P1 Ni1 P2 C2 9.02(13)
Cl1 Ni1 P2 C2 -178.74(13)
N1 Ni1 P2 C12 148.6(8)
P1 Ni1 P2 C12 -111.68(17)
Cl1 Ni1 P2 C12 60.57(17)
P1 Ni1 N1 C15A -106.0(7)
P2 Ni1 N1 C15A -6.5(12)
Cl1 Ni1 N1 C15A 81.4(7)
P1 Ni1 N1 C22 88.2(12)
P2 Ni1 N1 C22 -172.3(13)
Cl1 Ni1 N1 C22 -84.4(12)
P1 Ni1 N1 C22A 91.7(10)
P2 Ni1 N1 C22A -168.8(12)
Cl1 Ni1 N1 C22A -80.9(10)
P1 Ni1 N1 C15 -102.6(7)
P2 Ni1 N1 C15 -3.1(12)
Cl1 Ni1 N1 C15 84.8(7)
C15A N1 C15 O1 175(7)
C22 N1 C15 O1 -179.6(18)
C22A N1 C15 O1 178.8(16)
Ni1 N1 C15 O1 10.4(19)
C15A N1 C15 C16 -5(5)
C22 N1 C15 C16 -0.6(16)
C22A N1 C15 C16 -2.1(14)
Ni1 N1 C15 C16 -170.5(6)
C15A N1 C22 O2 179(2)
C22A N1 C22 O2 -169(18)
C15 N1 C22 O2 178(2)
Ni1 N1 C22 O2 -13(3)
C15A N1 C22 C21 0.9(15)
C22A N1 C22 C21 12(15)
C15 N1 C22 C21 -0.1(17)
Ni1 N1 C22 C21 168.5(5)
O2 C22 C21 C16 -177.9(18)
N1 C22 C21 C16 0.8(16)
O2 C22 C21 C20 0(3)
N1 C22 C21 C20 178.3(10)
C20 C21 C16 C17 -0.1(16)
C22 C21 C16 C17 177.5(12)
C20 C21 C16 C15 -178.8(11)
C22 C21 C16 C15 -1.2(14)
O1 C15 C16 C21 -179.7(14)
N1 C15 C16 C21 1.1(13)
O1 C15 C16 C17 2(2)
N1 C15 C16 C17 -177.4(10)
C21 C16 C17 C18 2.0(14)
C15 C16 C17 C18 -179.5(11)
C16 C21 C20 C19 0.6(16)
C22 C21 C20 C19 -176.5(15)
C16 C17 C18 C19 -4.9(15)
C17 C18 C19 C20 5.5(17)
C21 C20 C19 C18 -3.2(17)
C15A N1 C22A O2A -172.0(15)
C22 N1 C22A O2A 19(14)
C15 N1 C22A O2A -172.7(14)
Ni1 N1 C22A O2A -7(2)
C15A N1 C22A C21A 6.6(16)
C22 N1 C22A C21A -162(17)
C15 N1 C22A C21A 5.9(19)
Ni1 N1 C22A C21A 171.6(8)
C22 N1 C15A O1A 178.9(14)
C22A N1 C15A O1A 177.5(14)
C15 N1 C15A O1A -6(5)
Ni1 N1 C15A O1A 11.0(15)
C22 N1 C15A C16A -2.8(14)
C22A N1 C15A C16A -4.1(12)
C15 N1 C15A C16A 173(6)
Ni1 N1 C15A C16A -170.6(5)
O1A C15A C16A C21A 179.0(13)
N1 C15A C16A C21A 0.8(11)
O1A C15A C16A C17A 0(2)
N1 C15A C16A C17A -178.6(9)
C17A C16A C21A C20A 1.3(14)
C15A C16A C21A C20A -178.2(8)
C17A C16A C21A C22A -177.6(11)
C15A C16A C21A C22A 2.9(13)
O2A C22A C21A C16A 172.4(16)
N1 C22A C21A C16A -6.1(17)
O2A C22A C21A C20A -6(3)
N1 C22A C21A C20A 175.1(10)
C21A C16A C17A C18A -2.4(12)
C15A C16A C17A C18A 177.0(9)
C16A C21A C20A C19A -0.7(13)
C22A C21A C20A C19A 177.8(15)
C16A C17A C18A C19A 2.9(12)
C17A C18A C19A C20A -2.5(15)
C21A C20A C19A C18A 1.3(14)

loop_
_platon_squeeze_void_nr
_platon_squeeze_void_average_x
_platon_squeeze_void_average_y
_platon_squeeze_void_average_z
_platon_squeeze_void_volume
_platon_squeeze_void_count_electrons
_platon_squeeze_void_content
1 0.000 -0.063 0.214 1319 209 ' '
2 0.500 -0.017 0.029 1319 209 ' '
